data_4069230
loop_
_publ_author_name
'Kenward, Alyson L.'
'Piers, Warren E.'
'Parvez, Masood'

_publ_section_title
;
 Low-Coordinate Organoyttrium Complexes Supported by \b-Diketiminato
 Ligands
;
_journal_issue 10
_journal_name_full Organometallics
_journal_page_first 3012
_journal_paper_doi 10.1021/om900082d
_journal_volume 28
_journal_year 2009
_chemical_formula_sum 'C47 H67 N2 Si2 Y'
_chemical_formula_weight 805.12
_chemical_name_systematic
;
 ?
;
_space_group_IT_number 14
_symmetry_cell_setting monoclinic
_symmetry_space_group_name_Hall '-P 2ybc'
_symmetry_space_group_name_H-M 'P 1 21/c 1'
_atom_sites_solution_hydrogens geom
_atom_sites_solution_primary direct
_atom_sites_solution_secondary difmap
_cell_angle_alpha 90.00
_cell_angle_beta 112.436(11)
_cell_angle_gamma 90.00
_cell_formula_units_Z 4
_cell_length_a 10.734(2)
_cell_length_b 39.393(10)
_cell_length_c 11.573(2)
_cell_measurement_reflns_used 18470
_cell_measurement_temperature 173(2)
_cell_measurement_theta_max 27.5
_cell_measurement_theta_min 1.0
_cell_volume 4523.2(17)
_computing_cell_refinement 'HKL DENZO (Otwinowski & Minor, 1997)'
_computing_data_collection 'COLLECT (Hooft, 1998)'
_computing_data_reduction 'SCALEPACK (Otwinowski & Minor, 1997)'
_computing_molecular_graphics 'ORTEPII (Johnson, 1976)'
_computing_publication_material 'SHELXL-97 (Sheldrick, 1997)'
_computing_structure_refinement 'SHELXL-97 (Sheldrick, 1997)'
_computing_structure_solution 'SAPI91 (Fan, 1991)'
_diffrn_ambient_temperature 173(2)
_diffrn_measured_fraction_theta_full 0.981
_diffrn_measured_fraction_theta_max 0.981
_diffrn_measurement_device_type 'Nonius KappaCCD'
_diffrn_measurement_method '\w and \f'
_diffrn_radiation_monochromator graphite
_diffrn_radiation_source 'fine-focus sealed tube'
_diffrn_radiation_type MoK\a
_diffrn_radiation_wavelength 0.71073
_diffrn_reflns_av_R_equivalents 0.0623
_diffrn_reflns_av_sigmaI/netI 0.0964
_diffrn_reflns_limit_h_max 13
_diffrn_reflns_limit_h_min -13
_diffrn_reflns_limit_k_max 51
_diffrn_reflns_limit_k_min -49
_diffrn_reflns_limit_l_max 14
_diffrn_reflns_limit_l_min -14
_diffrn_reflns_number 18470
_diffrn_reflns_theta_full 27.48
_diffrn_reflns_theta_max 27.48
_diffrn_reflns_theta_min 1.03
_exptl_absorpt_coefficient_mu 1.374
_exptl_absorpt_correction_T_max 0.8524
_exptl_absorpt_correction_T_min 0.8101
_exptl_absorpt_correction_type multi-scan
_exptl_absorpt_process_details 'SORTAV: (Blessing, 1997)'
_exptl_crystal_colour colorless
_exptl_crystal_density_diffrn 1.182
_exptl_crystal_density_meas ?
_exptl_crystal_density_method 'not measured'
_exptl_crystal_description block
_exptl_crystal_F_000 1720
_exptl_crystal_size_max 0.16
_exptl_crystal_size_mid 0.14
_exptl_crystal_size_min 0.12
_refine_diff_density_max 0.380
_refine_diff_density_min -0.373
_refine_diff_density_rms 0.072
_refine_ls_extinction_method none
_refine_ls_goodness_of_fit_ref 1.019
_refine_ls_hydrogen_treatment constr
_refine_ls_matrix_type full
_refine_ls_number_parameters 469
_refine_ls_number_reflns 10146
_refine_ls_number_restraints 0
_refine_ls_restrained_S_all 1.019
_refine_ls_R_factor_all 0.1061
_refine_ls_R_factor_gt 0.0531
_refine_ls_shift/su_max 0.002
_refine_ls_shift/su_mean 0.000
_refine_ls_structure_factor_coef Fsqd
_refine_ls_weighting_details 'calc w=1/[\s^2^(Fo^2^)+(0.0400P)^2^+2.4000P] where P=(Fo^2^+2Fc^2^)/3'
_refine_ls_weighting_scheme calc
_refine_ls_wR_factor_gt 0.0988
_refine_ls_wR_factor_ref 0.1171
_reflns_number_gt 6512
_reflns_number_total 10146
_reflns_threshold_expression >2sigma(I)
_cod_data_source_file om900082d_si_005.cif
_cod_data_source_block Compound_I
_cod_depositor_comments
;
The following automatic conversions were performed:

'_symmetry_cell_setting' value 'Monoclinic' changed to 'monoclinic'
according to /home/saulius/struct/CIF-dictionaries/cif_core.dic
dictionary named 'cif_core.dic' version 2.4.2 from 2011-04-26.

Automatic conversion script
Id: cif_fix_values 1715 2011-07-08 13:25:40Z adriana 

The following automatic conversions were performed:

'_exptl_crystal_density_meas' value 'not measured' was changed to '?'
- the value is perceived as not measured.

Automatic conversion script
Id: cif_fix_values 3008 2015-01-20 13:52:24Z robertas 
;
_cod_original_cell_volume 4523.2(16)
_cod_original_sg_symbol_H-M 'P 21/c'
_cod_database_code 4069230

loop_
_symmetry_equiv_pos_as_xyz
'x, y, z'
'-x, y+1/2, -z+1/2'
'-x, -y, -z'
'x, -y-1/2, z-1/2'

loop_
_atom_site_label
_atom_site_type_symbol
_atom_site_fract_x
_atom_site_fract_y
_atom_site_fract_z
_atom_site_U_iso_or_equiv
_atom_site_adp_type
_atom_site_occupancy
_atom_site_symmetry_multiplicity
_atom_site_calc_flag
_atom_site_refinement_flags
Y1 Y 0.21979(3) 0.857546(8) 0.02357(3) 0.02468(9) Uani 1 1 d .
Si1 Si 0.47876(9) 0.84202(2) 0.35188(8) 0.0284(2) Uani 1 1 d .
Si2 Si 0.37545(10) 0.88141(3) -0.22180(8) 0.0349(2) Uani 1 1 d .
N1 N 0.0679(2) 0.89911(6) 0.0103(2) 0.0254(6) Uani 1 1 d .
N2 N 0.0388(2) 0.82479(6) -0.0855(2) 0.0233(6) Uani 1 1 d .
C1 C 0.3048(3) 0.84148(8) 0.2366(3) 0.0288(7) Uani 1 1 d .
H1A H 0.2532 0.8552 0.2746 0.035 Uiso 1 1 calc R
H1B H 0.2740 0.8178 0.2367 0.035 Uiso 1 1 calc R
C2 C 0.3837(3) 0.86951(9) -0.0650(3) 0.0346(8) Uani 1 1 d .
H2A H 0.4394 0.8877 -0.0105 0.042 Uiso 1 1 calc R
H2B H 0.4417 0.8491 -0.0443 0.042 Uiso 1 1 calc R
C3 C -0.0975(3) 0.93582(8) -0.1453(3) 0.0383(9) Uani 1 1 d .
H3A H -0.1580 0.9341 -0.2312 0.046 Uiso 1 1 d R
H3B H -0.1480 0.9404 -0.0941 0.046 Uiso 1 1 d R
H3C H -0.0346 0.9539 -0.1364 0.046 Uiso 1 1 d R
C4 C -0.0223(3) 0.90298(8) -0.1052(3) 0.0270(7) Uani 1 1 d .
C5 C -0.0539(3) 0.87711(8) -0.1982(3) 0.0278(7) Uani 1 1 d .
H5 H -0.0937 0.8834 -0.2849 0.033 Uiso 1 1 d R
C6 C -0.0356(3) 0.84170(8) -0.1897(3) 0.0249(7) Uani 1 1 d .
C7 C -0.1069(3) 0.82181(8) -0.3083(3) 0.0355(8) Uani 1 1 d .
H7A H -0.1563 0.8370 -0.3749 0.043 Uiso 1 1 d R
H7B H -0.0414 0.8097 -0.3302 0.043 Uiso 1 1 d R
H7C H -0.1680 0.8059 -0.2950 0.043 Uiso 1 1 d R
C8 C 0.0848(3) 0.92469(8) 0.1051(3) 0.0269(7) Uani 1 1 d .
C9 C 0.1739(3) 0.95205(8) 0.1185(3) 0.0304(7) Uani 1 1 d .
C10 C 0.1948(4) 0.97467(9) 0.2162(3) 0.0376(8) Uani 1 1 d .
H10 H 0.2550 0.9935 0.2269 0.045 Uiso 1 1 d R
C11 C 0.1307(4) 0.97087(9) 0.2980(3) 0.0440(9) Uani 1 1 d .
H11 H 0.1447 0.9870 0.3639 0.053 Uiso 1 1 d R
C12 C 0.0449(4) 0.94383(10) 0.2849(3) 0.0444(9) Uani 1 1 d .
H12 H 0.0019 0.9410 0.3433 0.053 Uiso 1 1 d R
C13 C 0.0194(3) 0.92017(8) 0.1882(3) 0.0337(8) Uani 1 1 d .
C14 C -0.0461(4) 0.87219(10) 0.2987(3) 0.0520(10) Uani 1 1 d .
H14A H -0.1096 0.8541 0.2866 0.062 Uiso 1 1 d R
H14B H 0.0433 0.8630 0.3252 0.062 Uiso 1 1 d R
H14C H -0.0512 0.8874 0.3614 0.062 Uiso 1 1 d R
C15 C -0.0779(4) 0.89148(10) 0.1765(3) 0.0460(9) Uani 1 1 d .
H15 H -0.0706 0.8763 0.1144 0.055 Uiso 1 1 d R
C16 C -0.2241(4) 0.90477(12) 0.1294(4) 0.0765(15) Uani 1 1 d .
H16A H -0.2848 0.8862 0.1209 0.092 Uiso 1 1 d R
H16B H -0.2325 0.9209 0.1881 0.092 Uiso 1 1 d R
H16C H -0.2457 0.9156 0.0497 0.092 Uiso 1 1 d R
C17 C 0.4024(4) 0.94954(12) 0.1084(4) 0.0623(12) Uani 1 1 d .
H17A H 0.4523 0.9525 0.0557 0.075 Uiso 1 1 d R
H17B H 0.4359 0.9650 0.1776 0.075 Uiso 1 1 d R
H17C H 0.4127 0.9266 0.1389 0.075 Uiso 1 1 d R
C18 C 0.2529(3) 0.95698(9) 0.0355(3) 0.0372(9) Uani 1 1 d .
H18 H 0.2188 0.9411 -0.0324 0.045 Uiso 1 1 d R
C19 C 0.2351(5) 0.99271(10) -0.0208(4) 0.0612(12) Uani 1 1 d .
H19A H 0.2852 0.9949 -0.0736 0.073 Uiso 1 1 d R
H19B H 0.1410 0.9962 -0.0695 0.073 Uiso 1 1 d R
H19C H 0.2659 1.0093 0.0447 0.073 Uiso 1 1 d R
C20 C 0.0229(3) 0.78840(8) -0.0814(3) 0.0254(7) Uani 1 1 d .
C21 C -0.0886(3) 0.77522(8) -0.0604(3) 0.0291(7) Uani 1 1 d .
C22 C -0.0973(3) 0.74018(8) -0.0504(3) 0.0332(8) Uani 1 1 d .
H22 H -0.1729 0.7309 -0.0360 0.040 Uiso 1 1 d R
C23 C -0.0012(3) 0.71856(9) -0.0607(3) 0.0369(8) Uani 1 1 d .
H23 H -0.0107 0.6945 -0.0547 0.044 Uiso 1 1 d R
C24 C 0.1077(3) 0.73184(8) -0.0815(3) 0.0341(8) Uani 1 1 d .
H24 H 0.1755 0.7168 -0.0873 0.041 Uiso 1 1 d R
C25 C 0.1213(3) 0.76661(8) -0.0931(3) 0.0266(7) Uani 1 1 d .
C26 C 0.2713(4) 0.76113(9) -0.2167(3) 0.0401(9) Uani 1 1 d .
H26A H 0.3494 0.7705 -0.2261 0.048 Uiso 1 1 d R
H26B H 0.2871 0.7376 -0.1939 0.048 Uiso 1 1 d R
H26C H 0.1950 0.7631 -0.2942 0.048 Uiso 1 1 d R
C27 C 0.2449(3) 0.77999(8) -0.1131(3) 0.0301(7) Uani 1 1 d .
H27 H 0.2272 0.8034 -0.1367 0.036 Uiso 1 1 d R
C28 C 0.3682(3) 0.77818(9) 0.0101(3) 0.0398(9) Uani 1 1 d .
H28A H 0.4457 0.7868 -0.0027 0.048 Uiso 1 1 d R
H28B H 0.3521 0.7917 0.0721 0.048 Uiso 1 1 d R
H28C H 0.3842 0.7551 0.0382 0.048 Uiso 1 1 d R
C29 C -0.3377(4) 0.78705(11) -0.1294(4) 0.0585(11) Uani 1 1 d .
H29A H -0.4037 0.8017 -0.1180 0.070 Uiso 1 1 d R
H29B H -0.3455 0.7882 -0.2147 0.070 Uiso 1 1 d R
H29C H -0.3524 0.7641 -0.1095 0.070 Uiso 1 1 d R
C30 C -0.1961(3) 0.79742(9) -0.0440(3) 0.0400(9) Uani 1 1 d .
H30 H -0.1806 0.8202 -0.0651 0.048 Uiso 1 1 d R
C31 C -0.1802(5) 0.79731(13) 0.0921(4) 0.0732(14) Uani 1 1 d .
H31A H -0.2478 0.8117 0.1019 0.088 Uiso 1 1 d R
H31B H -0.1905 0.7746 0.1174 0.088 Uiso 1 1 d R
H31C H -0.0924 0.8057 0.1431 0.088 Uiso 1 1 d R
C32 C 0.5080(3) 0.81560(9) 0.4947(3) 0.0421(9) Uani 1 1 d .
H32A H 0.6008 0.8173 0.5504 0.051 Uiso 1 1 d R
H32B H 0.4515 0.8236 0.5362 0.051 Uiso 1 1 d R
H32C H 0.4867 0.7923 0.4704 0.051 Uiso 1 1 d R
C33 C 0.6007(3) 0.82570(10) 0.2847(3) 0.0465(10) Uani 1 1 d .
H33A H 0.6906 0.8267 0.3469 0.056 Uiso 1 1 d R
H33B H 0.5786 0.8026 0.2586 0.056 Uiso 1 1 d R
H33C H 0.5951 0.8393 0.2140 0.056 Uiso 1 1 d R
C34 C 0.5285(3) 0.88689(9) 0.4071(3) 0.0328(8) Uani 1 1 d .
C35 C 0.4376(4) 0.90961(10) 0.4240(3) 0.0474(10) Uani 1 1 d .
H35 H 0.3454 0.9028 0.4017 0.057 Uiso 1 1 d R
C36 C 0.4764(5) 0.94186(11) 0.4739(3) 0.0638(13) Uani 1 1 d .
H36 H 0.4111 0.9569 0.4840 0.077 Uiso 1 1 d R
C37 C 0.6081(6) 0.95198(12) 0.5069(4) 0.0782(17) Uani 1 1 d .
H37 H 0.6364 0.9741 0.5421 0.094 Uiso 1 1 d R
C38 C 0.6996(5) 0.93047(13) 0.4899(4) 0.0755(15) Uani 1 1 d .
H38 H 0.7913 0.9376 0.5119 0.091 Uiso 1 1 d R
C39 C 0.6603(4) 0.89841(10) 0.4404(3) 0.0518(10) Uani 1 1 d .
H39 H 0.7259 0.8837 0.4291 0.062 Uiso 1 1 d R
C40 C 0.5449(4) 0.88227(11) -0.2336(3) 0.0502(10) Uani 1 1 d .
H40A H 0.5353 0.8884 -0.3169 0.060 Uiso 1 1 d R
H40B H 0.6012 0.8986 -0.1754 0.060 Uiso 1 1 d R
H40C H 0.5854 0.8602 -0.2137 0.060 Uiso 1 1 d R
C41 C 0.2639(4) 0.85154(10) -0.3435(3) 0.0527(11) Uani 1 1 d .
H41A H 0.2608 0.8580 -0.4245 0.063 Uiso 1 1 d R
H41B H 0.2979 0.8288 -0.3251 0.063 Uiso 1 1 d R
H41C H 0.1748 0.8526 -0.3429 0.063 Uiso 1 1 d R
C42 C 0.2991(3) 0.92506(9) -0.2701(3) 0.0332(8) Uani 1 1 d .
C43 C 0.1598(4) 0.92992(10) -0.3191(3) 0.0478(10) Uani 1 1 d .
H43 H 0.1015 0.9109 -0.3263 0.057 Uiso 1 1 d R
C44 C 0.1029(4) 0.96170(11) -0.3605(4) 0.0568(11) Uani 1 1 d .
H44 H 0.0069 0.9647 -0.3919 0.068 Uiso 1 1 d R
C45 C 0.1827(5) 0.98896(11) -0.3551(3) 0.0545(11) Uani 1 1 d .
H45 H 0.1413 1.0105 -0.3856 0.065 Uiso 1 1 d R
C46 C 0.3187(5) 0.98529(10) -0.3067(4) 0.0559(11) Uani 1 1 d .
H46 H 0.3757 1.0044 -0.3026 0.067 Uiso 1 1 d R
C47 C 0.3763(4) 0.95371(10) -0.2653(3) 0.0476(10) Uani 1 1 d .
H47 H 0.4727 0.9515 -0.2318 0.057 Uiso 1 1 d R

loop_
_atom_site_aniso_label
_atom_site_aniso_U_11
_atom_site_aniso_U_22
_atom_site_aniso_U_33
_atom_site_aniso_U_23
_atom_site_aniso_U_13
_atom_site_aniso_U_12
Y1 0.02370(15) 0.02573(17) 0.02353(14) -0.00012(14) 0.00780(11) -0.00022(14)
Si1 0.0262(5) 0.0321(5) 0.0252(4) 0.0030(4) 0.0078(4) 0.0004(4)
Si2 0.0360(5) 0.0385(6) 0.0330(5) 0.0033(4) 0.0163(4) -0.0018(4)
N1 0.0318(14) 0.0211(14) 0.0231(13) 0.0003(11) 0.0103(11) 0.0006(11)
N2 0.0243(13) 0.0224(14) 0.0243(12) -0.0002(11) 0.0106(10) 0.0017(11)
C1 0.0284(17) 0.0298(19) 0.0268(15) -0.0028(14) 0.0089(13) 0.0020(14)
C2 0.0315(18) 0.037(2) 0.0351(17) 0.0018(15) 0.0129(14) 0.0047(15)
C3 0.047(2) 0.031(2) 0.0334(18) -0.0003(15) 0.0106(16) 0.0074(17)
C4 0.0310(17) 0.0234(18) 0.0293(16) 0.0026(14) 0.0147(14) 0.0006(14)
C5 0.0332(18) 0.0278(19) 0.0201(15) 0.0013(13) 0.0077(13) 0.0010(15)
C6 0.0246(16) 0.0295(18) 0.0233(15) -0.0024(14) 0.0121(12) -0.0015(14)
C7 0.0399(19) 0.031(2) 0.0296(17) -0.0037(15) 0.0067(14) -0.0026(16)
C8 0.0296(17) 0.0259(18) 0.0247(15) -0.0017(13) 0.0099(13) 0.0047(14)
C9 0.0360(18) 0.0280(19) 0.0280(16) -0.0004(14) 0.0131(14) 0.0013(15)
C10 0.048(2) 0.030(2) 0.0331(18) -0.0073(15) 0.0133(16) -0.0061(16)
C11 0.058(2) 0.038(2) 0.038(2) -0.0138(17) 0.0203(18) 0.0002(19)
C12 0.055(2) 0.049(3) 0.0363(19) -0.0054(18) 0.0257(17) 0.000(2)
C13 0.043(2) 0.0307(19) 0.0293(17) -0.0009(15) 0.0164(15) 0.0019(16)
C14 0.051(2) 0.053(3) 0.059(2) 0.012(2) 0.029(2) 0.001(2)
C15 0.061(3) 0.045(2) 0.043(2) -0.0031(18) 0.0317(19) -0.009(2)
C16 0.052(3) 0.087(4) 0.073(3) 0.026(3) 0.004(2) -0.023(3)
C17 0.048(3) 0.084(3) 0.062(3) -0.021(2) 0.028(2) -0.012(2)
C18 0.044(2) 0.036(2) 0.0353(18) -0.0085(16) 0.0193(16) -0.0109(16)
C19 0.100(4) 0.041(3) 0.057(3) 0.001(2) 0.046(3) -0.013(2)
C20 0.0306(17) 0.0205(17) 0.0225(15) 0.0002(13) 0.0074(13) 0.0012(14)
C21 0.0332(18) 0.0244(18) 0.0277(16) 0.0010(13) 0.0094(14) -0.0037(15)
C22 0.0363(19) 0.029(2) 0.0366(18) -0.0009(15) 0.0160(15) -0.0077(16)
C23 0.047(2) 0.0240(19) 0.0378(18) -0.0019(15) 0.0147(16) -0.0011(17)
C24 0.039(2) 0.029(2) 0.0354(18) -0.0020(15) 0.0156(15) 0.0069(16)
C25 0.0302(17) 0.0235(18) 0.0235(15) -0.0015(13) 0.0071(13) 0.0040(14)
C26 0.048(2) 0.038(2) 0.0384(19) 0.0000(16) 0.0208(16) 0.0029(17)
C27 0.0324(18) 0.0262(18) 0.0358(17) -0.0003(14) 0.0177(14) 0.0064(15)
C28 0.037(2) 0.044(2) 0.0391(19) -0.0042(17) 0.0163(15) 0.0022(17)
C29 0.041(2) 0.056(3) 0.081(3) 0.013(2) 0.026(2) 0.011(2)
C30 0.039(2) 0.033(2) 0.058(2) 0.0010(17) 0.0290(17) -0.0010(16)
C31 0.079(3) 0.089(4) 0.069(3) -0.013(3) 0.047(3) 0.014(3)
C32 0.039(2) 0.042(2) 0.0384(19) 0.0048(17) 0.0068(16) -0.0052(17)
C33 0.038(2) 0.057(3) 0.044(2) -0.0013(19) 0.0154(17) 0.0036(19)
C34 0.039(2) 0.033(2) 0.0216(15) 0.0070(14) 0.0069(14) -0.0022(16)
C35 0.059(3) 0.041(2) 0.038(2) 0.0006(17) 0.0130(18) -0.002(2)
C36 0.106(4) 0.037(3) 0.038(2) 0.0030(19) 0.016(2) 0.007(3)
C37 0.126(5) 0.039(3) 0.042(2) 0.003(2) 0.000(3) -0.024(3)
C38 0.079(4) 0.061(3) 0.062(3) 0.006(2) -0.002(3) -0.036(3)
C39 0.050(2) 0.052(3) 0.048(2) 0.006(2) 0.0121(18) -0.014(2)
C40 0.048(2) 0.061(3) 0.047(2) 0.013(2) 0.0241(18) 0.006(2)
C41 0.064(3) 0.053(3) 0.043(2) -0.0008(19) 0.0228(19) -0.005(2)
C42 0.0343(19) 0.039(2) 0.0293(17) 0.0003(15) 0.0159(14) -0.0076(16)
C43 0.042(2) 0.050(3) 0.051(2) 0.0070(19) 0.0179(18) -0.0055(19)
C44 0.046(2) 0.064(3) 0.058(3) 0.013(2) 0.018(2) 0.014(2)
C45 0.081(3) 0.045(3) 0.039(2) 0.0033(19) 0.024(2) 0.009(2)
C46 0.076(3) 0.037(3) 0.053(2) -0.003(2) 0.024(2) -0.013(2)
C47 0.042(2) 0.045(3) 0.053(2) -0.0010(19) 0.0157(18) -0.0070(19)

loop_
_atom_type_symbol
_atom_type_description
_atom_type_scat_dispersion_real
_atom_type_scat_dispersion_imag
_atom_type_scat_source
C C 0.0033 0.0016 'International Tables Vol C Tables 4.2.6.8 and 6.1.1.4'
H H 0.0000 0.0000 'International Tables Vol C Tables 4.2.6.8 and 6.1.1.4'
N N 0.0061 0.0033 'International Tables Vol C Tables 4.2.6.8 and 6.1.1.4'
Si Si 0.0817 0.0704 'International Tables Vol C Tables 4.2.6.8 and 6.1.1.4'
Y Y -2.7962 3.5667 'International Tables Vol C Tables 4.2.6.8 and 6.1.1.4'

loop_
_geom_angle_atom_site_label_1
_geom_angle_atom_site_label_2
_geom_angle_atom_site_label_3
_geom_angle
N2 Y1 N1 86.13(9)
N2 Y1 C1 109.56(10)
N1 Y1 C1 104.15(10)
N2 Y1 C2 119.07(10)
N1 Y1 C2 117.00(10)
C1 Y1 C2 116.38(11)
N2 Y1 C6 25.46(8)
N1 Y1 C6 71.64(8)
C1 Y1 C6 132.54(10)
C2 Y1 C6 106.33(9)
N2 Y1 C4 70.86(9)
N1 Y1 C4 23.84(8)
C1 Y1 C4 125.92(10)
C2 Y1 C4 107.74(10)
C6 Y1 C4 51.02(8)
C1 Si1 C33 111.88(15)
C1 Si1 C32 114.59(15)
C33 Si1 C32 105.48(17)
C1 Si1 C34 109.58(15)
C33 Si1 C34 108.07(17)
C32 Si1 C34 106.92(14)
C2 Si2 C41 110.91(17)
C2 Si2 C40 113.12(16)
C41 Si2 C40 108.42(18)
C2 Si2 C42 111.97(15)
C41 Si2 C42 105.51(16)
C40 Si2 C42 106.51(16)
C4 N1 C8 121.0(2)
C4 N1 Y1 112.30(19)
C8 N1 Y1 124.75(18)
C6 N2 C20 119.0(2)
C6 N2 Y1 107.85(19)
C20 N2 Y1 129.14(18)
Si1 C1 Y1 129.46(16)
Si1 C1 H1A 104.9
Y1 C1 H1A 104.9
Si1 C1 H1B 104.9
Y1 C1 H1B 104.9
H1A C1 H1B 105.8
Si2 C2 Y1 134.73(16)
Si2 C2 H2A 103.5
Y1 C2 H2A 103.5
Si2 C2 H2B 103.5
Y1 C2 H2B 103.5
H2A C2 H2B 105.3
C4 C3 H3A 109.4
C4 C3 H3B 109.6
H3A C3 H3B 109.5
C4 C3 H3C 109.4
H3A C3 H3C 109.5
H3B C3 H3C 109.5
N1 C4 C5 123.4(3)
N1 C4 C3 120.7(3)
C5 C4 C3 115.9(3)
C5 C4 Y1 82.04(18)
C3 C4 Y1 156.6(2)
C6 C5 C4 132.0(3)
C6 C5 H5 108.9
C4 C5 H5 119.1
N2 C6 C5 125.1(3)
N2 C6 C7 118.7(3)
C5 C6 C7 116.2(3)
N2 C6 Y1 46.69(14)
C5 C6 Y1 84.82(17)
C7 C6 Y1 148.3(2)
C6 C7 H7A 109.8
C6 C7 H7B 109.2
H7A C7 H7B 109.5
C6 C7 H7C 109.4
H7A C7 H7C 109.5
H7B C7 H7C 109.5
C13 C8 C9 121.2(3)
C13 C8 N1 118.7(3)
C9 C8 N1 119.9(3)
C10 C9 C8 118.1(3)
C10 C9 C18 118.6(3)
C8 C9 C18 123.2(3)
C11 C10 C9 121.6(3)
C11 C10 H10 119.0
C9 C10 H10 119.4
C10 C11 C12 119.8(3)
C10 C11 H11 120.5
C12 C11 H11 119.7
C11 C12 C13 121.4(3)
C11 C12 H12 119.6
C13 C12 H12 119.0
C12 C13 C8 117.9(3)
C12 C13 C15 119.1(3)
C8 C13 C15 123.0(3)
C15 C14 H14A 109.9
C15 C14 H14B 109.2
H14A C14 H14B 109.5
C15 C14 H14C 109.4
H14A C14 H14C 109.5
H14B C14 H14C 109.5
C13 C15 C14 112.8(3)
C13 C15 C16 110.7(3)
C14 C15 C16 109.6(3)
C13 C15 H15 106.3
C14 C15 H15 109.3
C16 C15 H15 108.0
C15 C16 H16A 109.7
C15 C16 H16B 109.4
H16A C16 H16B 109.5
C15 C16 H16C 109.3
H16A C16 H16C 109.5
H16B C16 H16C 109.5
C18 C17 H17A 110.4
C18 C17 H17B 108.6
H17A C17 H17B 109.5
C18 C17 H17C 109.4
H17A C17 H17C 109.4
H17B C17 H17C 109.5
C9 C18 C17 110.4(3)
C9 C18 C19 112.2(3)
C17 C18 C19 110.2(3)
C9 C18 H18 107.7
C17 C18 H18 108.6
C19 C18 H18 107.6
C18 C19 H19A 110.2
C18 C19 H19B 108.3
H19A C19 H19B 109.5
C18 C19 H19C 109.9
H19A C19 H19C 109.5
H19B C19 H19C 109.5
C25 C20 C21 120.7(3)
C25 C20 N2 119.9(3)
C21 C20 N2 119.3(3)
C22 C21 C20 117.9(3)
C22 C21 C30 118.9(3)
C20 C21 C30 123.1(3)
C23 C22 C21 122.0(3)
C23 C22 H22 119.4
C21 C22 H22 118.7
C22 C23 C24 119.5(3)
C22 C23 H23 120.0
C24 C23 H23 120.5
C23 C24 C25 121.1(3)
C23 C24 H24 119.4
C25 C24 H24 119.5
C24 C25 C20 118.8(3)
C24 C25 C27 119.0(3)
C20 C25 C27 122.2(3)
C27 C26 H26A 109.5
C27 C26 H26B 108.7
H26A C26 H26B 109.5
C27 C26 H26C 110.2
H26A C26 H26C 109.5
H26B C26 H26C 109.5
C25 C27 C26 112.6(3)
C25 C27 C28 109.6(3)
C26 C27 C28 110.8(3)
C25 C27 H27 106.7
C26 C27 H27 108.7
C28 C27 H27 108.4
C27 C28 H28A 109.3
C27 C28 H28B 109.3
H28A C28 H28B 109.5
C27 C28 H28C 109.7
H28A C28 H28C 109.5
H28B C28 H28C 109.5
C30 C29 H29A 111.0
C30 C29 H29B 109.2
H29A C29 H29B 109.5
C30 C29 H29C 108.2
H29A C29 H29C 109.5
H29B C29 H29C 109.5
C21 C30 C31 109.8(3)
C21 C30 C29 112.6(3)
C31 C30 C29 111.2(3)
C21 C30 H30 107.1
C31 C30 H30 107.7
C29 C30 H30 108.2
C30 C31 H31A 109.3
C30 C31 H31B 109.8
H31A C31 H31B 109.5
C30 C31 H31C 109.4
H31A C31 H31C 109.5
H31B C31 H31C 109.5
Si1 C32 H32A 109.6
Si1 C32 H32B 109.5
H32A C32 H32B 109.5
Si1 C32 H32C 109.3
H32A C32 H32C 109.5
H32B C32 H32C 109.5
Si1 C33 H33A 109.6
Si1 C33 H33B 109.1
H33A C33 H33B 109.5
Si1 C33 H33C 109.7
H33A C33 H33C 109.5
H33B C33 H33C 109.5
C35 C34 C39 116.4(3)
C35 C34 Si1 121.8(3)
C39 C34 Si1 121.7(3)
C34 C35 C36 122.0(4)
C34 C35 H35 119.3
C36 C35 H35 118.7
C37 C36 C35 119.6(5)
C37 C36 H36 120.5
C35 C36 H36 119.9
C38 C37 C36 119.9(4)
C38 C37 H37 119.6
C36 C37 H37 120.5
C37 C38 C39 120.2(5)
C37 C38 H38 120.0
C39 C38 H38 119.8
C38 C39 C34 121.9(4)
C38 C39 H39 119.0
C34 C39 H39 119.1
Si2 C40 H40A 110.0
Si2 C40 H40B 109.2
H40A C40 H40B 109.5
Si2 C40 H40C 109.2
H40A C40 H40C 109.5
H40B C40 H40C 109.5
Si2 C41 H41A 109.9
Si2 C41 H41B 109.8
H41A C41 H41B 109.5
Si2 C41 H41C 108.7
H41A C41 H41C 109.5
H41B C41 H41C 109.5
C47 C42 C43 115.8(3)
C47 C42 Si2 122.8(3)
C43 C42 Si2 121.3(3)
C44 C43 C42 121.6(4)
C44 C43 H43 119.1
C42 C43 H43 119.3
C45 C44 C43 120.5(4)
C45 C44 H44 119.1
C43 C44 H44 120.4
C46 C45 C44 119.6(4)
C46 C45 H45 121.3
C44 C45 H45 119.1
C45 C46 C47 120.3(4)
C45 C46 H46 120.0
C47 C46 H46 119.7
C42 C47 C46 122.3(4)
C42 C47 H47 118.5
C46 C47 H47 119.2

loop_
_geom_bond_atom_site_label_1
_geom_bond_atom_site_label_2
_geom_bond_distance
Y1 N2 2.272(2)
Y1 N1 2.274(2)
Y1 C1 2.365(3)
Y1 C2 2.396(3)
Y1 C6 2.972(3)
Y1 C4 3.037(3)
Si1 C1 1.835(3)
Si1 C33 1.873(4)
Si1 C32 1.876(3)
Si1 C34 1.886(4)
Si2 C2 1.844(3)
Si2 C41 1.875(4)
Si2 C40 1.876(4)
Si2 C42 1.895(4)
N1 C4 1.326(4)
N1 C8 1.449(4)
N2 C6 1.342(4)
N2 C20 1.446(4)
C1 H1A 0.9900
C1 H1B 0.9900
C2 H2A 0.9900
C2 H2B 0.9900
C3 C4 1.502(4)
C3 H3A 0.9601
C3 H3B 0.9599
C3 H3C 0.9598
C4 C5 1.427(4)
C5 C6 1.407(4)
C5 H5 0.9601
C6 C7 1.511(4)
C7 H7A 0.9601
C7 H7B 0.9600
C7 H7C 0.9598
C8 C13 1.401(4)
C8 C9 1.410(4)
C9 C10 1.389(4)
C9 C18 1.517(4)
C10 C11 1.374(5)
C10 H10 0.9601
C11 C12 1.378(5)
C11 H11 0.9601
C12 C13 1.400(4)
C12 H12 0.9600
C13 C15 1.510(5)
C14 C15 1.524(5)
C14 H14A 0.9601
C14 H14B 0.9601
C14 H14C 0.9599
C15 C16 1.542(5)
C15 H15 0.9602
C16 H16A 0.9600
C16 H16B 0.9598
C16 H16C 0.9599
C17 C18 1.529(5)
C17 H17A 0.9600
C17 H17B 0.9600
C17 H17C 0.9603
C18 C19 1.532(5)
C18 H18 0.9598
C19 H19A 0.9601
C19 H19B 0.9601
C19 H19C 0.9600
C20 C25 1.407(4)
C20 C21 1.409(4)
C21 C22 1.391(4)
C21 C30 1.516(5)
C22 C23 1.378(5)
C22 H22 0.9599
C23 C24 1.383(5)
C23 H23 0.9599
C24 C25 1.389(4)
C24 H24 0.9601
C25 C27 1.524(4)
C26 C27 1.527(4)
C26 H26A 0.9600
C26 H26B 0.9601
C26 H26C 0.9600
C27 C28 1.534(4)
C27 H27 0.9599
C28 H28A 0.9599
C28 H28B 0.9600
C28 H28C 0.9601
C29 C30 1.519(5)
C29 H29A 0.9601
C29 H29B 0.9600
C29 H29C 0.9597
C30 C31 1.518(5)
C30 H30 0.9601
C31 H31A 0.9599
C31 H31B 0.9602
C31 H31C 0.9600
C32 H32A 0.9600
C32 H32B 0.9601
C32 H32C 0.9599
C33 H33A 0.9600
C33 H33B 0.9600
C33 H33C 0.9598
C34 C35 1.392(5)
C34 C39 1.393(5)
C35 C36 1.392(5)
C35 H35 0.9602
C36 C37 1.375(7)
C36 H36 0.9598
C37 C38 1.367(7)
C37 H37 0.9598
C38 C39 1.385(6)
C38 H38 0.9600
C39 H39 0.9599
C40 H40A 0.9599
C40 H40B 0.9599
C40 H40C 0.9603
C41 H41A 0.9600
C41 H41B 0.9599
C41 H41C 0.9601
C42 C47 1.388(5)
C42 C43 1.395(5)
C43 C44 1.395(5)
C43 H43 0.9599
C44 C45 1.360(6)
C44 H44 0.9601
C45 C46 1.358(6)
C45 H45 0.9602
C46 C47 1.390(5)
C46 H46 0.9603
C47 H47 0.9600

loop_
_geom_torsion_atom_site_label_1
_geom_torsion_atom_site_label_2
_geom_torsion_atom_site_label_3
_geom_torsion_atom_site_label_4
_geom_torsion
N2 Y1 N1 C4 -48.7(2)
C1 Y1 N1 C4 -157.9(2)
C2 Y1 N1 C4 72.1(2)
C6 Y1 N1 C4 -27.3(2)
N2 Y1 N1 C8 147.0(2)
C1 Y1 N1 C8 37.8(2)
C2 Y1 N1 C8 -92.2(2)
C6 Y1 N1 C8 168.4(2)
C4 Y1 N1 C8 -164.3(4)
N1 Y1 N2 C6 53.67(19)
C1 Y1 N2 C6 157.32(19)
C2 Y1 N2 C6 -65.2(2)
C4 Y1 N2 C6 34.93(18)
N1 Y1 N2 C20 -149.7(2)
C1 Y1 N2 C20 -46.0(3)
C2 Y1 N2 C20 91.4(2)
C6 Y1 N2 C20 156.6(3)
C4 Y1 N2 C20 -168.4(2)
C33 Si1 C1 Y1 -42.9(3)
C32 Si1 C1 Y1 -162.87(19)
C34 Si1 C1 Y1 77.0(2)
N2 Y1 C1 Si1 147.72(19)
N1 Y1 C1 Si1 -121.4(2)
C2 Y1 C1 Si1 9.0(3)
C6 Y1 C1 Si1 160.72(16)
C4 Y1 C1 Si1 -132.21(18)
C41 Si2 C2 Y1 -51.2(3)
C40 Si2 C2 Y1 -173.2(2)
C42 Si2 C2 Y1 66.4(3)
N2 Y1 C2 Si2 43.0(3)
N1 Y1 C2 Si2 -58.3(3)
C1 Y1 C2 Si2 177.7(2)
C6 Y1 C2 Si2 19.0(3)
C4 Y1 C2 Si2 -34.5(3)
C8 N1 C4 C5 -172.8(3)
Y1 N1 C4 C5 22.3(4)
C8 N1 C4 C3 7.6(4)
Y1 N1 C4 C3 -157.4(2)
C8 N1 C4 Y1 165.0(3)
N2 Y1 C4 N1 127.5(2)
C1 Y1 C4 N1 26.8(2)
C2 Y1 C4 N1 -117.1(2)
C6 Y1 C4 N1 146.0(2)
N2 Y1 C4 C5 -33.85(17)
N1 Y1 C4 C5 -161.4(3)
C1 Y1 C4 C5 -134.58(18)
C2 Y1 C4 C5 81.56(19)
C6 Y1 C4 C5 -15.39(16)
N2 Y1 C4 C3 -176.0(5)
N1 Y1 C4 C3 56.5(5)
C1 Y1 C4 C3 83.3(5)
C2 Y1 C4 C3 -60.6(5)
C6 Y1 C4 C3 -157.5(6)
N1 C4 C5 C6 20.5(5)
C3 C4 C5 C6 -159.8(3)
Y1 C4 C5 C6 35.9(3)
C20 N2 C6 C5 165.0(3)
Y1 N2 C6 C5 -35.6(3)
C20 N2 C6 C7 -14.7(4)
Y1 N2 C6 C7 144.7(2)
C20 N2 C6 Y1 -159.4(3)
C4 C5 C6 N2 -11.4(5)
C4 C5 C6 C7 168.3(3)
C4 C5 C6 Y1 -36.6(4)
N1 Y1 C6 N2 -122.1(2)
C1 Y1 C6 N2 -29.5(2)
C2 Y1 C6 N2 124.2(2)
C4 Y1 C6 N2 -135.9(2)
N2 Y1 C6 C5 151.4(3)
N1 Y1 C6 C5 29.31(17)
C1 Y1 C6 C5 121.88(19)
C2 Y1 C6 C5 -84.34(19)
C4 Y1 C6 C5 15.52(16)
N2 Y1 C6 C7 -74.4(4)
N1 Y1 C6 C7 163.5(4)
C1 Y1 C6 C7 -103.9(4)
C2 Y1 C6 C7 49.8(4)
C4 Y1 C6 C7 149.7(4)
C4 N1 C8 C13 97.2(4)
Y1 N1 C8 C13 -99.8(3)
C4 N1 C8 C9 -87.7(4)
Y1 N1 C8 C9 75.4(3)
C13 C8 C9 C10 -0.4(5)
N1 C8 C9 C10 -175.4(3)
C13 C8 C9 C18 176.6(3)
N1 C8 C9 C18 1.6(4)
C8 C9 C10 C11 -0.2(5)
C18 C9 C10 C11 -177.3(3)
C9 C10 C11 C12 0.9(6)
C10 C11 C12 C13 -1.1(6)
C11 C12 C13 C8 0.5(5)
C11 C12 C13 C15 -178.6(3)
C9 C8 C13 C12 0.3(5)
N1 C8 C13 C12 175.4(3)
C9 C8 C13 C15 179.3(3)
N1 C8 C13 C15 -5.6(5)
C12 C13 C15 C14 -51.2(5)
C8 C13 C15 C14 129.8(4)
C12 C13 C15 C16 72.0(4)
C8 C13 C15 C16 -107.0(4)
C10 C9 C18 C17 68.5(4)
C8 C9 C18 C17 -108.5(4)
C10 C9 C18 C19 -54.8(4)
C8 C9 C18 C19 128.2(3)
C6 N2 C20 C25 104.1(3)
Y1 N2 C20 C25 -50.3(3)
C6 N2 C20 C21 -78.5(3)
Y1 N2 C20 C21 127.1(2)
C25 C20 C21 C22 0.7(4)
N2 C20 C21 C22 -176.6(3)
C25 C20 C21 C30 178.5(3)
N2 C20 C21 C30 1.2(4)
C20 C21 C22 C23 -0.2(4)
C30 C21 C22 C23 -178.1(3)
C21 C22 C23 C24 0.1(5)
C22 C23 C24 C25 -0.5(5)
C23 C24 C25 C20 1.0(4)
C23 C24 C25 C27 178.6(3)
C21 C20 C25 C24 -1.1(4)
N2 C20 C25 C24 176.2(3)
C21 C20 C25 C27 -178.7(3)
N2 C20 C25 C27 -1.3(4)
C24 C25 C27 C26 48.7(4)
C20 C25 C27 C26 -133.7(3)
C24 C25 C27 C28 -75.0(3)
C20 C25 C27 C28 102.6(3)
C22 C21 C30 C31 70.9(4)
C20 C21 C30 C31 -106.8(4)
C22 C21 C30 C29 -53.6(4)
C20 C21 C30 C29 128.6(3)
C1 Si1 C34 C35 36.9(3)
C33 Si1 C34 C35 159.0(3)
C32 Si1 C34 C35 -87.9(3)
C1 Si1 C34 C39 -147.2(3)
C33 Si1 C34 C39 -25.0(3)
C32 Si1 C34 C39 88.1(3)
C39 C34 C35 C36 -1.3(5)
Si1 C34 C35 C36 174.9(3)
C34 C35 C36 C37 0.5(6)
C35 C36 C37 C38 0.4(6)
C36 C37 C38 C39 -0.5(7)
C37 C38 C39 C34 -0.3(6)
C35 C34 C39 C38 1.1(5)
Si1 C34 C39 C38 -175.0(3)
C2 Si2 C42 C47 101.9(3)
C41 Si2 C42 C47 -137.3(3)
C40 Si2 C42 C47 -22.2(3)
C2 Si2 C42 C43 -81.4(3)
C41 Si2 C42 C43 39.4(3)
C40 Si2 C42 C43 154.5(3)
C47 C42 C43 C44 0.1(5)
Si2 C42 C43 C44 -176.9(3)
C42 C43 C44 C45 0.7(6)
C43 C44 C45 C46 -1.4(6)
C44 C45 C46 C47 1.4(6)
C43 C42 C47 C46 0.0(5)
Si2 C42 C47 C46 176.8(3)
C45 C46 C47 C42 -0.7(6)
